data_7127621
loop_
_publ_author_name
'Hagui, Wided'
'Cordier, Marie'
'Boixel, Julien'
'Soul\'e, Jean-Fran\,cois'

_publ_section_title
;
 Access to functionalized luminescent Pt(ii) complexes by
 photoredox-catalyzed Minisci alkylation of 6-aryl-2,2'-bipyridines.
;
_journal_issue 8
_journal_name_full 'Chemical communications (Cambridge, England)'
_journal_page_first 1038
_journal_page_last 1041
_journal_paper_doi 10.1039/d0cc07307e
_journal_volume 57
_journal_year 2021
_chemical_absolute_configuration rm/ad/rmad/syn/unk/.
_chemical_compound_source 'synthesis as described'
_chemical_formula_moiety 'C35 H47 Cl N2 O Pt'
_chemical_formula_sum 'C35 H47 Cl N2 O Pt'
_chemical_formula_weight 742.28
_space_group_crystal_system monoclinic
_space_group_IT_number 4
_space_group_name_Hall 'P 2yb'
_space_group_name_H-M_alt 'P 1 21 1'
_atom_sites_solution_hydrogens geom
_atom_sites_solution_primary dual
_atom_sites_solution_secondary difmap
_audit_update_record
;
2020-04-23 deposited with the CCDC.	2020-12-17 downloaded from the CCDC.
;
_cell_angle_alpha 90
_cell_angle_beta 95.735(5)
_cell_angle_gamma 90
_cell_formula_units_Z 4
_cell_length_a 8.8560(12)
_cell_length_b 31.710(4)
_cell_length_c 12.7673(15)
_cell_measurement_reflns_used 9817
_cell_measurement_temperature 150
_cell_measurement_theta_max 27.4052
_cell_measurement_theta_min 2.3980
_cell_measurement_wavelength 0.710730
_cell_volume 3567.4(8)
_computing_cell_refinement 'APEX3 (Bruker, 2015)'
_computing_data_collection 'SAINT (Bruker, 2014)'
_computing_data_reduction 'SAINT (Bruker, 2014)'
_computing_molecular_graphics 'PLATON, A.L.Spek, Acta Cryst. 2009, D65, 148-155'
_computing_publication_material 'CRYSCALC (T. Roisnel, local program, ver. 2020)'
_computing_structure_refinement 'SHELXL-2018_3 (Sheldrick, 2018)'
_computing_structure_solution 'SHELXT (G. Sheldrick, 2015)'
_diffrn_ambient_temperature 150
_diffrn_detector '(CMOS) PHOTON 100'
_diffrn_detector_area_resol_mean 10.4167
_diffrn_measured_fraction_theta_full 0.998
_diffrn_measured_fraction_theta_max 0.995
_diffrn_measurement_device_type 'D8 VENTURE Bruker AXS'
_diffrn_measurement_method 'rotation images'
_diffrn_orient_matrix_UB_11 0.1069790
_diffrn_orient_matrix_UB_12 0.0284381
_diffrn_orient_matrix_UB_13 0.0062126
_diffrn_orient_matrix_UB_21 -0.0184732
_diffrn_orient_matrix_UB_22 0.0683196
_diffrn_orient_matrix_UB_23 -0.0135097
_diffrn_orient_matrix_UB_31 -0.0330660
_diffrn_orient_matrix_UB_32 0.0268406
_diffrn_orient_matrix_UB_33 0.0278103
_diffrn_radiation_monochromator 'multilayer monochromator'
_diffrn_radiation_probe x-ray
_diffrn_radiation_source 'Incoatec microfocus sealed tube'
_diffrn_radiation_type MoK\a
_diffrn_radiation_wavelength 0.71073
_diffrn_reflns_av_R_equivalents 0.0572
_diffrn_reflns_av_unetI/netI 0.0797
_diffrn_reflns_limit_h_max 11
_diffrn_reflns_limit_h_min -10
_diffrn_reflns_limit_k_max 41
_diffrn_reflns_limit_k_min -40
_diffrn_reflns_limit_l_max 16
_diffrn_reflns_limit_l_min -16
_diffrn_reflns_number 30907
_diffrn_reflns_theta_full 25.242
_diffrn_reflns_theta_max 27.408
_diffrn_reflns_theta_min 2.054
_diffrn_source_current 1.0
_diffrn_source_voltage 50.0
_exptl_absorpt_coefficient_mu 4.034
_exptl_absorpt_correction_T_max 0.785
_exptl_absorpt_correction_T_min 0.510
_exptl_absorpt_correction_type multi-scan
_exptl_absorpt_process_details
;
  [Sheldrick, G.M. (2014). SADABS Bruker AXS Inc., Madison, Wisconsin, USA]
;
_exptl_crystal_colour yellow
_exptl_crystal_density_diffrn 1.382
_exptl_crystal_description needle
_exptl_crystal_F_000 1496
_exptl_crystal_size_max 0.500
_exptl_crystal_size_mid 0.120
_exptl_crystal_size_min 0.060
_refine_diff_density_max 2.568
_refine_diff_density_min -4.336
_refine_diff_density_rms 0.177
_refine_ls_abs_structure_details
;
Refined as an inversion twin.
;
_refine_ls_abs_structure_Flack 0.063(13)
_refine_ls_extinction_method none
_refine_ls_goodness_of_fit_ref 0.976
_refine_ls_hydrogen_treatment constr
_refine_ls_matrix_type full
_refine_ls_number_parameters 722
_refine_ls_number_reflns 15784
_refine_ls_number_restraints 109
_refine_ls_restrained_S_all 0.974
_refine_ls_R_factor_all 0.0561
_refine_ls_R_factor_gt 0.0478
_refine_ls_shift/su_max 0.001
_refine_ls_shift/su_mean 0.000
_refine_ls_structure_factor_coef Fsqd
_refine_ls_weighting_details 'w=1/[\s^2^(Fo^2^)+(0.0281P)^2^+32.8120P] where P=(Fo^2^+2Fc^2^)/3'
_refine_ls_weighting_scheme calc
_refine_ls_wR_factor_gt 0.1166
_refine_ls_wR_factor_ref 0.1222
_reflns_Friedel_coverage 0.918
_reflns_Friedel_fraction_full 0.962
_reflns_Friedel_fraction_max 0.947
_reflns_number_gt 14031
_reflns_number_total 15784
_reflns_threshold_expression >2sigma(I)
_cod_data_source_file d0cc07307e2.cif
_cod_data_source_block JFS396F1
_cod_depositor_comments 'Adding full bibliography for 7127620--7127626.cif.'
_cod_original_sg_symbol_H-M 'P 21'
_cod_database_code 7127621

loop_
_space_group_symop_operation_xyz
'x, y, z'
'-x, y+1/2, -z'

loop_
_atom_site_label
_atom_site_type_symbol
_atom_site_fract_x
_atom_site_fract_y
_atom_site_fract_z
_atom_site_U_iso_or_equiv
_atom_site_adp_type
_atom_site_occupancy
_atom_site_site_symmetry_order
_atom_site_calc_flag
_atom_site_refinement_flags_posn
_atom_site_refinement_flags_adp
_atom_site_refinement_flags_occupancy
_atom_site_disorder_assembly
_atom_site_disorder_group
Pt1 Pt 0.48231(4) 0.24398(2) 0.19083(3) 0.01690(10) Uani 1 1 d . . . . .
Cl1 Cl 0.4690(4) 0.25158(11) 0.0110(2) 0.0296(7) Uani 1 1 d . . . . .
O1 O 0.6832(11) 0.3770(3) 0.0676(8) 0.025(2) Uani 1 1 d . . . . .
N1 N 0.6353(10) 0.2937(3) 0.2542(7) 0.0125(8) Uani 1 1 d . . . . .
N2 N 0.4918(10) 0.2322(3) 0.3444(7) 0.0125(8) Uani 1 1 d . . . . .
C1 C 0.6897(14) 0.3288(4) 0.2118(9) 0.017(2) Uani 1 1 d . . . . .
C2 C 0.7712(15) 0.3593(4) 0.2723(11) 0.019(3) Uani 1 1 d . . . . .
H2 H 0.809543 0.383148 0.238393 0.023 Uiso 1 1 calc R U . . .
C3 C 0.7978(14) 0.3558(4) 0.3813(11) 0.021(3) Uani 1 1 d . . . . .
C4 C 0.7408(14) 0.3200(4) 0.4252(10) 0.022(3) Uani 1 1 d . . . . .
H4 H 0.756399 0.315754 0.499122 0.026 Uiso 1 1 calc R U . . .
C5 C 0.6599(12) 0.2900(3) 0.3611(9) 0.014(2) Uani 1 1 d . . . . .
C6 C 0.8749(15) 0.3920(4) 0.4485(11) 0.023(3) Uani 1 1 d . . . . .
C7 C 0.935(2) 0.3768(5) 0.5553(13) 0.044(4) Uani 1 1 d . . . . .
H7A H 0.850074 0.369834 0.595933 0.065 Uiso 1 1 calc R U . . .
H7B H 0.997036 0.398919 0.591782 0.065 Uiso 1 1 calc R U . . .
H7C H 0.997239 0.351581 0.548340 0.065 Uiso 1 1 calc R U . . .
C8 C 0.7490(19) 0.4253(5) 0.4576(15) 0.043(4) Uani 1 1 d . . . . .
H8A H 0.706354 0.433802 0.386925 0.064 Uiso 1 1 calc R U . . .
H8B H 0.792267 0.450001 0.495726 0.064 Uiso 1 1 calc R U . . .
H8C H 0.668718 0.413171 0.495723 0.064 Uiso 1 1 calc R U . . .
C9 C 1.0036(17) 0.4124(5) 0.3945(14) 0.041(4) Uani 1 1 d . . . . .
H9A H 1.083413 0.391541 0.387198 0.062 Uiso 1 1 calc R U . . .
H9B H 1.045785 0.436152 0.437133 0.062 Uiso 1 1 calc R U . . .
H9C H 0.963937 0.422658 0.324701 0.062 Uiso 1 1 calc R U . . .
C10 C 0.5851(13) 0.2556(3) 0.4074(9) 0.018(2) Uani 1 1 d . U . . .
C11 C 0.5854(11) 0.2462(6) 0.5169(7) 0.0178(16) Uani 1 1 d . U . . .
H11 H 0.649457 0.262154 0.566153 0.021 Uiso 1 1 calc R U . . .
C12 C 0.4986(14) 0.2156(4) 0.5531(9) 0.0184(18) Uani 1 1 d . U . . .
C13 C 0.4073(14) 0.1926(4) 0.4789(10) 0.0195(18) Uani 1 1 d . U . . .
H13 H 0.343943 0.170979 0.501938 0.023 Uiso 1 1 calc R U . . .
C14 C 0.4067(13) 0.2003(4) 0.3733(9) 0.0158(19) Uani 1 1 d . U . . .
C15 C 0.4949(15) 0.2103(5) 0.6732(10) 0.026(3) Uani 1 1 d . . . . .
C16 C 0.4460(16) 0.2531(5) 0.7168(9) 0.032(4) Uani 1 1 d . . . . .
H16A H 0.347218 0.261295 0.680993 0.048 Uiso 1 1 calc R U . . .
H16B H 0.521580 0.274663 0.704377 0.048 Uiso 1 1 calc R U . . .
H16C H 0.438097 0.250610 0.792522 0.048 Uiso 1 1 calc R U . . .
C17 C 0.6560(17) 0.1993(5) 0.7228(11) 0.034(3) Uani 1 1 d . . . . .
H17A H 0.658526 0.200101 0.799664 0.051 Uiso 1 1 calc R U . . .
H17B H 0.728400 0.219910 0.699792 0.051 Uiso 1 1 calc R U . . .
H17C H 0.683500 0.171032 0.700390 0.051 Uiso 1 1 calc R U . . .
C18 C 0.3829(19) 0.1762(5) 0.7008(11) 0.037(3) Uani 1 1 d . . . . .
H18A H 0.281703 0.182717 0.666266 0.055 Uiso 1 1 calc R U . . .
H18B H 0.379234 0.175487 0.777228 0.055 Uiso 1 1 calc R U . . .
H18C H 0.416023 0.148751 0.676542 0.055 Uiso 1 1 calc R U . . .
C19 C 0.3149(14) 0.1793(4) 0.2848(9) 0.018(2) Uani 1 1 d . . . . .
C20 C 0.2165(15) 0.1460(5) 0.2986(11) 0.024(3) Uani 1 1 d . . . . .
H20 H 0.208981 0.134447 0.366481 0.029 Uiso 1 1 calc R U . . .
C21 C 0.1291(14) 0.1301(4) 0.2107(11) 0.027(3) Uani 1 1 d . . . . .
H21 H 0.061529 0.107311 0.218307 0.032 Uiso 1 1 calc R U . . .
C22 C 0.1406(15) 0.1475(4) 0.1125(12) 0.028(3) Uani 1 1 d . . . . .
H22 H 0.078268 0.137037 0.053266 0.033 Uiso 1 1 calc R U . . .
C23 C 0.2424(16) 0.1801(4) 0.0994(11) 0.029(3) Uani 1 1 d . . . . .
H23 H 0.250173 0.191315 0.031148 0.035 Uiso 1 1 calc R U . . .
C24 C 0.3324(13) 0.1962(3) 0.1849(10) 0.018(2) Uani 1 1 d . . . . .
C25 C 0.6548(16) 0.3345(4) 0.0959(10) 0.024(3) Uani 1 1 d . . . . .
H25A H 0.718661 0.315274 0.058053 0.028 Uiso 1 1 calc R U . . .
H25B H 0.547112 0.327478 0.075081 0.028 Uiso 1 1 calc R U . . .
C26 C 0.5596(14) 0.3968(4) 0.0042(10) 0.023(2) Uani 1 1 d . . . . .
H26 H 0.462708 0.389942 0.034561 0.028 Uiso 1 1 calc R U . . .
C27 C 0.5864(14) 0.4445(4) 0.0123(10) 0.021(2) Uani 1 1 d . . . . .
H27 H 0.683839 0.450510 -0.018331 0.026 Uiso 1 1 calc R U . . .
C28 C 0.4578(15) 0.4665(4) -0.0595(11) 0.027(3) Uani 1 1 d . . . . .
H28A H 0.359604 0.461112 -0.031070 0.033 Uiso 1 1 calc R U . . .
H28B H 0.475406 0.497350 -0.057760 0.033 Uiso 1 1 calc R U . . .
C29 C 0.4477(17) 0.4518(4) -0.1709(11) 0.030(3) Uani 1 1 d . . . . .
H29A H 0.542454 0.459328 -0.201538 0.036 Uiso 1 1 calc R U . . .
H29B H 0.362622 0.466484 -0.212045 0.036 Uiso 1 1 calc R U . . .
C30 C 0.4228(15) 0.4040(4) -0.1797(11) 0.026(3) Uani 1 1 d . . . . .
H30 H 0.323979 0.397393 -0.151734 0.032 Uiso 1 1 calc R U . . .
C31 C 0.5483(16) 0.3811(4) -0.1100(11) 0.026(3) Uani 1 1 d . . . . .
H31A H 0.527217 0.350451 -0.111386 0.031 Uiso 1 1 calc R U . . .
H31B H 0.646704 0.385665 -0.138797 0.031 Uiso 1 1 calc R U . . .
C32 C 0.6040(18) 0.4609(4) 0.1255(10) 0.030(3) Uani 1 1 d . . . . .
H32 H 0.687653 0.444247 0.164560 0.037 Uiso 1 1 calc R U . . .
C33 C 0.463(2) 0.4550(6) 0.1839(14) 0.054(5) Uani 1 1 d . . . . .
H33A H 0.373145 0.464123 0.138735 0.080 Uiso 1 1 calc R U . . .
H33B H 0.473277 0.471943 0.248430 0.080 Uiso 1 1 calc R U . . .
H33C H 0.452767 0.425182 0.202027 0.080 Uiso 1 1 calc R U . . .
C34 C 0.653(2) 0.5077(5) 0.1313(15) 0.050(4) Uani 1 1 d . . . . .
H34A H 0.735066 0.512183 0.086676 0.075 Uiso 1 1 calc R U . . .
H34B H 0.687826 0.514983 0.204234 0.075 Uiso 1 1 calc R U . . .
H34C H 0.565977 0.525491 0.106579 0.075 Uiso 1 1 calc R U . . .
C35 C 0.4140(19) 0.3880(5) -0.2910(11) 0.037(3) Uani 1 1 d . . . . .
H35A H 0.332953 0.402895 -0.333967 0.055 Uiso 1 1 calc R U . . .
H35B H 0.392164 0.357697 -0.291916 0.055 Uiso 1 1 calc R U . . .
H35C H 0.511023 0.393006 -0.319616 0.055 Uiso 1 1 calc R U . . .
Pt2 Pt 1.01424(4) 0.24663(2) 0.35619(3) 0.01604(10) Uani 1 1 d . . . . .
Cl2 Cl 1.0169(3) 0.23727(10) 0.5363(2) 0.0256(7) Uani 1 1 d . . . . .
O2 O 0.8228(14) 0.1089(3) 0.4557(9) 0.035(3) Uani 1 1 d . . . . .
N3 N 0.8653(10) 0.1971(3) 0.2861(7) 0.0125(8) Uani 1 1 d . . . . .
N4 N 1.0108(10) 0.2602(3) 0.2085(7) 0.0125(8) Uani 1 1 d . . . . .
C36 C 0.8063(14) 0.1612(4) 0.3249(10) 0.019(2) Uani 1 1 d . . . . .
C37 C 0.7189(16) 0.1328(4) 0.2598(11) 0.020(3) Uani 1 1 d . . . . .
H37 H 0.674676 0.109144 0.290602 0.024 Uiso 1 1 calc R U . . .
C38 C 0.6956(13) 0.1384(4) 0.1527(10) 0.020(2) Uani 1 1 d . . . . .
C39 C 0.7556(13) 0.1749(4) 0.1132(8) 0.015(2) Uani 1 1 d . . . . .
H39 H 0.737635 0.180961 0.040172 0.019 Uiso 1 1 calc R U . . .
C40 C 0.8419(14) 0.2030(4) 0.1792(9) 0.018(2) Uani 1 1 d . . . . .
C41 C 0.6146(14) 0.1054(4) 0.0780(11) 0.022(3) Uani 1 1 d . . . . .
C42 C 0.7364(16) 0.0730(4) 0.0554(13) 0.035(3) Uani 1 1 d . . . . .
H42A H 0.692072 0.052125 0.004604 0.052 Uiso 1 1 calc R U . . .
H42B H 0.774029 0.058717 0.120938 0.052 Uiso 1 1 calc R U . . .
H42C H 0.820632 0.087405 0.026187 0.052 Uiso 1 1 calc R U . . .
C43 C 0.4897(15) 0.0835(4) 0.1354(11) 0.027(3) Uani 1 1 d . . . . .
H43A H 0.425689 0.104917 0.164203 0.041 Uiso 1 1 calc R U . . .
H43B H 0.537300 0.065997 0.192758 0.041 Uiso 1 1 calc R U . . .
H43C H 0.427258 0.065703 0.085416 0.041 Uiso 1 1 calc R U . . .
C44 C 0.5462(18) 0.1253(4) -0.0246(11) 0.030(3) Uani 1 1 d . . . . .
H44A H 0.480315 0.104802 -0.064153 0.045 Uiso 1 1 calc R U . . .
H44B H 0.627768 0.133816 -0.066660 0.045 Uiso 1 1 calc R U . . .
H44C H 0.486545 0.150150 -0.008879 0.045 Uiso 1 1 calc R U . . .
C45 C 0.9217(11) 0.2387(3) 0.1327(7) 0.0125(9) Uani 1 1 d . U . . .
C46 C 0.9245(10) 0.2448(6) 0.0284(7) 0.0126(9) Uani 1 1 d . U . . .
H46 H 0.869288 0.226914 -0.021444 0.015 Uiso 1 1 calc R U . . .
C47 C 1.0151(12) 0.2795(3) -0.0049(9) 0.0127(9) Uani 1 1 d . U . . .
C48 C 1.1057(12) 0.3017(3) 0.0729(8) 0.0127(9) Uani 1 1 d . U . . .
H48 H 1.171159 0.323409 0.053133 0.015 Uiso 1 1 calc R U . . .
C49 C 1.1004(12) 0.2924(3) 0.1770(9) 0.0127(9) Uani 1 1 d . U . . .
C50 C 1.0181(14) 0.2868(4) -0.1222(9) 0.021(2) Uani 1 1 d . . . . .
C51 C 1.0588(12) 0.2444(6) -0.1715(7) 0.025(2) Uani 1 1 d . . . . .
H51A H 1.155746 0.234201 -0.136948 0.038 Uiso 1 1 calc R U . . .
H51B H 1.067283 0.248293 -0.246804 0.038 Uiso 1 1 calc R U . . .
H51C H 0.979101 0.223669 -0.161992 0.038 Uiso 1 1 calc R U . . .
C52 C 0.8610(15) 0.3021(5) -0.1698(11) 0.030(3) Uani 1 1 d . . . . .
H52A H 0.782570 0.282935 -0.149014 0.045 Uiso 1 1 calc R U . . .
H52B H 0.858022 0.302648 -0.246755 0.045 Uiso 1 1 calc R U . . .
H52C H 0.842386 0.330586 -0.144011 0.045 Uiso 1 1 calc R U . . .
C53 C 1.1377(17) 0.3197(5) -0.1463(11) 0.030(3) Uani 1 1 d . . . . .
H53A H 1.111579 0.347103 -0.117506 0.045 Uiso 1 1 calc R U . . .
H53B H 1.139833 0.322091 -0.222656 0.045 Uiso 1 1 calc R U . . .
H53C H 1.237719 0.310856 -0.114043 0.045 Uiso 1 1 calc R U . . .
C54 C 1.1889(12) 0.3120(3) 0.2689(9) 0.015(2) Uani 1 1 d . . . . .
C55 C 1.2898(15) 0.3446(4) 0.2607(11) 0.019(2) Uani 1 1 d . . . . .
H55 H 1.303056 0.356236 0.193745 0.023 Uiso 1 1 calc R U . . .
C56 C 1.3723(14) 0.3603(4) 0.3505(10) 0.020(2) Uani 1 1 d . . . . .
H56 H 1.441827 0.382875 0.345119 0.024 Uiso 1 1 calc R U . . .
C57 C 1.3528(14) 0.3431(4) 0.4475(10) 0.025(3) Uani 1 1 d . . . . .
H57 H 1.411394 0.353510 0.508481 0.030 Uiso 1 1 calc R U . . .
C58 C 1.2482(14) 0.3107(4) 0.4577(10) 0.021(2) Uani 1 1 d . . . . .
H58 H 1.234719 0.299923 0.525554 0.026 Uiso 1 1 calc R U . . .
C59 C 1.1630(14) 0.2940(4) 0.3688(10) 0.021(2) Uani 1 1 d . . . . .
C60 C 0.8420(17) 0.1538(4) 0.4402(10) 0.024(3) Uani 1 1 d . . . . .
H60A H 0.947413 0.162458 0.463348 0.028 Uiso 1 1 calc R U . . .
H60B H 0.771974 0.170017 0.480657 0.028 Uiso 1 1 calc R U . . .
C61 C 0.8108(17) 0.0987(4) 0.5624(11) 0.030(3) Uani 1 1 d . . . . .
H61 H 0.722953 0.114316 0.586986 0.036 Uiso 1 1 calc R U . . .
C62 C 0.776(2) 0.0512(4) 0.5617(11) 0.038(3) Uani 1 1 d . . . . .
H62 H 0.865194 0.036752 0.535600 0.045 Uiso 1 1 calc R U . . .
C63 C 0.768(3) 0.0360(6) 0.6771(15) 0.059(5) Uani 1 1 d . . . . .
H63A H 0.678486 0.048968 0.705130 0.071 Uiso 1 1 calc R U . . .
H63B H 0.753850 0.005028 0.677256 0.071 Uiso 1 1 calc R U . . .
C64 C 0.910(2) 0.0473(5) 0.7489(14) 0.053(5) Uani 1 1 d . . . . .
H64A H 0.997806 0.031609 0.725909 0.064 Uiso 1 1 calc R U . . .
H64B H 0.896865 0.038466 0.821749 0.064 Uiso 1 1 calc R U . . .
C65 C 0.9445(19) 0.0946(5) 0.7478(12) 0.037(3) Uani 1 1 d . . . . .
H65 H 0.858486 0.109870 0.776167 0.044 Uiso 1 1 calc R U . . .
C66 C 0.9532(19) 0.1089(5) 0.6350(11) 0.034(3) Uani 1 1 d . . . . .
H66A H 1.041542 0.095262 0.607355 0.041 Uiso 1 1 calc R U . . .
H66B H 0.970195 0.139798 0.634485 0.041 Uiso 1 1 calc R U . . .
C67 C 0.636(2) 0.0384(5) 0.4865(14) 0.051(5) Uani 1 1 d . . . . .
H67 H 0.654913 0.048214 0.414557 0.061 Uiso 1 1 calc R U . . .
C68 C 0.617(3) -0.0090(6) 0.4804(17) 0.071(7) Uani 1 1 d . . . . .
H68A H 0.713517 -0.021936 0.466475 0.106 Uiso 1 1 calc R U . . .
H68B H 0.538733 -0.016153 0.423483 0.106 Uiso 1 1 calc R U . . .
H68C H 0.586914 -0.019577 0.547378 0.106 Uiso 1 1 calc R U . . .
C69 C 0.486(3) 0.0599(8) 0.513(3) 0.102(11) Uani 1 1 d . . . . .
H69A H 0.461685 0.050756 0.582302 0.153 Uiso 1 1 calc R U . . .
H69B H 0.403168 0.051974 0.459623 0.153 Uiso 1 1 calc R U . . .
H69C H 0.498794 0.090637 0.512456 0.153 Uiso 1 1 calc R U . . .
C70 C 1.090(2) 0.1052(6) 0.8170(13) 0.050(5) Uani 1 1 d . . . . .
H70A H 1.177451 0.095361 0.782927 0.075 Uiso 1 1 calc R U . . .
H70B H 1.088214 0.091343 0.885456 0.075 Uiso 1 1 calc R U . . .
H70C H 1.096481 0.135836 0.827145 0.075 Uiso 1 1 calc R U . . .

loop_
_atom_site_aniso_label
_atom_site_aniso_U_11
_atom_site_aniso_U_22
_atom_site_aniso_U_33
_atom_site_aniso_U_23
_atom_site_aniso_U_13
_atom_site_aniso_U_12
Pt1 0.02034(19) 0.0169(2) 0.01274(18) -0.0006(2) -0.00171(13) 0.0064(2)
Cl1 0.0375(15) 0.026(2) 0.0237(13) 0.0021(13) -0.0038(11) -0.0006(13)
O1 0.024(5) 0.014(4) 0.036(5) 0.010(4) -0.002(4) 0.004(3)
N1 0.0101(19) 0.0142(18) 0.0134(19) 0.0010(15) 0.0021(15) -0.0017(14)
N2 0.0101(19) 0.0142(18) 0.0134(19) 0.0010(15) 0.0021(15) -0.0017(14)
C1 0.019(6) 0.017(6) 0.015(6) 0.000(4) 0.007(4) 0.006(4)
C2 0.016(6) 0.016(6) 0.025(8) 0.002(4) 0.003(5) 0.000(5)
C3 0.017(6) 0.016(6) 0.030(7) -0.004(5) 0.005(5) 0.001(4)
C4 0.020(6) 0.029(7) 0.014(6) 0.001(5) -0.004(5) 0.001(5)
C5 0.013(5) 0.016(5) 0.014(5) -0.002(4) 0.010(4) 0.002(4)
C6 0.019(6) 0.029(7) 0.021(7) -0.004(5) -0.005(5) -0.001(5)
C7 0.048(10) 0.043(9) 0.036(9) -0.006(7) -0.011(7) -0.017(7)
C8 0.037(8) 0.030(8) 0.057(11) -0.021(7) -0.007(7) 0.005(6)
C9 0.023(7) 0.047(9) 0.053(10) -0.010(8) 0.002(7) -0.008(6)
C10 0.021(4) 0.018(4) 0.015(3) 0.003(3) 0.005(3) -0.003(3)
C11 0.026(3) 0.017(3) 0.010(3) 0.003(3) -0.005(3) -0.006(3)
C12 0.020(3) 0.019(3) 0.016(3) 0.000(3) 0.000(3) 0.001(3)
C13 0.018(3) 0.020(3) 0.021(3) -0.001(3) 0.004(3) 0.000(3)
C14 0.012(3) 0.018(3) 0.017(4) -0.001(3) 0.002(3) -0.001(3)
C15 0.027(7) 0.036(7) 0.014(6) 0.002(5) 0.002(5) 0.002(5)
C16 0.033(6) 0.049(11) 0.014(5) 0.003(6) -0.002(5) 0.012(6)
C17 0.035(8) 0.045(8) 0.021(6) 0.008(6) 0.000(6) 0.005(6)
C18 0.044(9) 0.045(9) 0.022(7) 0.010(6) 0.007(6) -0.013(7)
C19 0.021(6) 0.026(6) 0.008(5) -0.005(4) -0.002(4) 0.004(5)
C20 0.018(6) 0.036(8) 0.019(6) -0.012(6) 0.005(5) -0.005(5)
C21 0.012(6) 0.034(7) 0.033(7) -0.015(6) -0.006(5) -0.003(5)
C22 0.020(6) 0.026(7) 0.035(7) -0.012(6) -0.010(5) 0.001(5)
C23 0.032(7) 0.026(7) 0.026(7) -0.010(5) -0.011(6) 0.012(5)
C24 0.012(5) 0.008(5) 0.033(7) -0.002(4) -0.004(5) 0.004(4)
C25 0.036(7) 0.014(6) 0.021(6) 0.002(5) 0.001(5) 0.001(5)
C26 0.022(6) 0.023(6) 0.024(6) 0.008(5) 0.001(5) 0.001(5)
C27 0.025(6) 0.018(5) 0.022(6) 0.006(4) 0.002(5) 0.001(4)
C28 0.030(7) 0.019(6) 0.032(7) 0.003(5) -0.001(5) 0.004(5)
C29 0.037(8) 0.023(6) 0.028(7) 0.009(5) -0.002(6) 0.000(5)
C30 0.029(7) 0.021(6) 0.030(7) 0.006(5) 0.008(5) 0.000(5)
C31 0.033(7) 0.018(6) 0.027(7) 0.001(5) 0.001(5) 0.001(5)
C32 0.047(8) 0.023(6) 0.020(6) -0.002(5) -0.001(6) 0.003(5)
C33 0.076(14) 0.049(10) 0.037(9) -0.005(8) 0.016(9) -0.015(9)
C34 0.062(12) 0.033(8) 0.053(11) -0.016(7) -0.006(9) -0.010(7)
C35 0.047(9) 0.037(8) 0.024(7) 0.002(6) -0.005(6) -0.001(7)
Pt2 0.01707(18) 0.0189(2) 0.01175(17) 0.0004(2) -0.00082(13) 0.0037(2)
Cl2 0.0329(14) 0.035(2) 0.0083(10) 0.0033(11) -0.0014(10) -0.0029(13)
O2 0.059(8) 0.016(5) 0.028(6) 0.008(4) 0.000(5) 0.002(4)
N3 0.0101(19) 0.0142(18) 0.0134(19) 0.0010(15) 0.0021(15) -0.0017(14)
N4 0.0101(19) 0.0142(18) 0.0134(19) 0.0010(15) 0.0021(15) -0.0017(14)
C36 0.023(6) 0.018(6) 0.016(6) -0.001(4) 0.006(5) 0.005(5)
C37 0.022(6) 0.018(6) 0.020(7) -0.002(5) 0.000(5) -0.005(5)
C38 0.013(5) 0.019(6) 0.027(7) 0.003(5) 0.003(5) 0.007(4)
C39 0.019(6) 0.017(5) 0.009(5) 0.001(4) -0.002(4) 0.004(4)
C40 0.024(6) 0.018(5) 0.011(5) 0.000(4) 0.001(4) 0.001(4)
C41 0.008(5) 0.018(6) 0.040(8) -0.003(5) 0.004(5) -0.004(4)
C42 0.030(7) 0.019(6) 0.057(10) -0.013(6) 0.012(7) 0.004(5)
C43 0.022(6) 0.026(6) 0.034(7) 0.002(5) 0.004(5) -0.005(5)
C44 0.043(8) 0.021(6) 0.024(7) -0.003(5) -0.009(6) -0.005(5)
C45 0.0126(10) 0.0125(10) 0.0124(10) -0.0002(5) 0.0011(5) 0.0000(5)
C46 0.0127(10) 0.0126(10) 0.0124(10) 0.0000(4) 0.0011(4) -0.0001(4)
C47 0.0127(10) 0.0127(10) 0.0126(10) 0.0000(4) 0.0012(4) 0.0000(4)
C48 0.0127(10) 0.0128(10) 0.0127(10) -0.0001(4) 0.0013(4) 0.0000(4)
C49 0.0127(10) 0.0128(10) 0.0127(10) -0.0001(5) 0.0013(5) 0.0000(5)
C50 0.024(6) 0.026(6) 0.013(5) 0.003(5) 0.004(4) 0.001(5)
C51 0.028(5) 0.039(6) 0.009(4) -0.011(7) 0.005(4) 0.009(8)
C52 0.022(7) 0.039(8) 0.028(7) 0.014(6) -0.002(5) 0.003(5)
C53 0.034(7) 0.035(7) 0.021(6) 0.009(5) -0.001(5) -0.008(6)
C54 0.011(5) 0.011(5) 0.022(6) -0.005(4) -0.007(4) -0.004(4)
C55 0.015(6) 0.017(6) 0.024(6) -0.002(5) -0.002(5) 0.005(5)
C56 0.015(6) 0.024(6) 0.021(6) -0.006(5) -0.002(5) -0.007(4)
C57 0.019(6) 0.040(8) 0.015(6) -0.007(5) -0.006(5) 0.005(5)
C58 0.020(6) 0.027(6) 0.018(6) -0.002(5) 0.003(5) 0.000(5)
C59 0.020(6) 0.018(6) 0.023(6) -0.003(5) -0.003(5) 0.006(4)
C60 0.037(8) 0.016(6) 0.017(6) 0.001(5) 0.001(5) -0.006(5)
C61 0.044(8) 0.020(6) 0.024(7) 0.003(5) -0.004(6) 0.001(5)
C62 0.061(10) 0.028(7) 0.024(7) 0.010(5) 0.002(7) -0.011(6)
C63 0.096(16) 0.034(9) 0.047(10) 0.017(8) 0.000(10) -0.026(9)
C64 0.079(14) 0.040(9) 0.038(9) 0.022(7) -0.005(9) -0.008(8)
C65 0.046(9) 0.032(7) 0.031(8) 0.013(6) 0.004(7) -0.002(6)
C66 0.048(9) 0.032(8) 0.021(7) 0.001(6) -0.002(6) 0.002(6)
C67 0.079(13) 0.031(8) 0.039(9) 0.009(7) -0.013(9) -0.021(8)
C68 0.112(18) 0.034(9) 0.059(12) 0.014(8) -0.025(12) -0.034(10)
C69 0.078(18) 0.070(16) 0.15(3) -0.017(17) -0.047(18) -0.007(13)
C70 0.075(13) 0.047(10) 0.024(8) -0.002(7) -0.013(8) -0.002(9)

loop_
_atom_type_symbol
_atom_type_description
_atom_type_scat_dispersion_real
_atom_type_scat_dispersion_imag
_atom_type_scat_source
C C 0.0033 0.0016 'International Tables Vol C Tables 4.2.6.8 and 6.1.1.4'
H H 0.0000 0.0000 'International Tables Vol C Tables 4.2.6.8 and 6.1.1.4'
Cl Cl 0.1484 0.1585 'International Tables Vol C Tables 4.2.6.8 and 6.1.1.4'
N N 0.0061 0.0033 'International Tables Vol C Tables 4.2.6.8 and 6.1.1.4'
O O 0.0106 0.0060 'International Tables Vol C Tables 4.2.6.8 and 6.1.1.4'
Pt Pt -1.7033 8.3905 'International Tables Vol C Tables 4.2.6.8 and 6.1.1.4'

loop_
_geom_angle_atom_site_label_1
_geom_angle_atom_site_label_2
_geom_angle_atom_site_label_3
_geom_angle
_geom_angle_site_symmetry_1
_geom_angle_site_symmetry_3
_geom_angle_publ_flag
N2 Pt1 C24 81.9(5) . . ?
N2 Pt1 N1 78.9(4) . . ?
C24 Pt1 N1 160.4(5) . . ?
N2 Pt1 Cl1 175.2(3) . . ?
C24 Pt1 Cl1 94.2(4) . . ?
N1 Pt1 Cl1 105.2(3) . . ?
C25 O1 C26 114.3(10) . . ?
C1 N1 C5 116.4(9) . . ?
C1 N1 Pt1 133.0(8) . . ?
C5 N1 Pt1 109.9(7) . . ?
C10 N2 C14 126.4(10) . . ?
C10 N2 Pt1 117.2(7) . . ?
C14 N2 Pt1 116.4(7) . . ?
N1 C1 C2 122.5(11) . . ?
N1 C1 C25 116.9(10) . . ?
C2 C1 C25 120.6(11) . . ?
C3 C2 C1 121.6(12) . . ?
C3 C2 H2 119.2 . . ?
C1 C2 H2 119.2 . . ?
C4 C3 C2 116.1(11) . . ?
C4 C3 C6 122.8(12) . . ?
C2 C3 C6 120.9(12) . . ?
C3 C4 C5 120.4(11) . . ?
C3 C4 H4 119.8 . . ?
C5 C4 H4 119.8 . . ?
N1 C5 C4 123.0(10) . . ?
N1 C5 C10 116.3(10) . . ?
C4 C5 C10 120.4(10) . . ?
C7 C6 C9 109.5(13) . . ?
C7 C6 C8 110.3(14) . . ?
C9 C6 C8 108.6(13) . . ?
C7 C6 C3 111.2(12) . . ?
C9 C6 C3 111.7(12) . . ?
C8 C6 C3 105.4(11) . . ?
C6 C7 H7A 109.5 . . ?
C6 C7 H7B 109.5 . . ?
H7A C7 H7B 109.5 . . ?
C6 C7 H7C 109.5 . . ?
H7A C7 H7C 109.5 . . ?
H7B C7 H7C 109.5 . . ?
C6 C8 H8A 109.5 . . ?
C6 C8 H8B 109.5 . . ?
H8A C8 H8B 109.5 . . ?
C6 C8 H8C 109.5 . . ?
H8A C8 H8C 109.5 . . ?
H8B C8 H8C 109.5 . . ?
C6 C9 H9A 109.5 . . ?
C6 C9 H9B 109.5 . . ?
H9A C9 H9B 109.5 . . ?
C6 C9 H9C 109.5 . . ?
H9A C9 H9C 109.5 . . ?
H9B C9 H9C 109.5 . . ?
N2 C10 C11 114.7(11) . . ?
N2 C10 C5 117.6(10) . . ?
C11 C10 C5 127.3(11) . . ?
C12 C11 C10 122.7(11) . . ?
C12 C11 H11 118.6 . . ?
C10 C11 H11 118.6 . . ?
C11 C12 C13 117.2(11) . . ?
C11 C12 C15 119.2(10) . . ?
C13 C12 C15 123.4(11) . . ?
C14 C13 C12 121.4(11) . . ?
C14 C13 H13 119.3 . . ?
C12 C13 H13 119.3 . . ?
N2 C14 C13 117.4(10) . . ?
N2 C14 C19 114.3(10) . . ?
C13 C14 C19 128.2(11) . . ?
C18 C15 C17 109.9(12) . . ?
C18 C15 C16 109.0(12) . . ?
C17 C15 C16 109.3(11) . . ?
C18 C15 C12 112.6(11) . . ?
C17 C15 C12 108.7(11) . . ?
C16 C15 C12 107.2(10) . . ?
C15 C16 H16A 109.5 . . ?
C15 C16 H16B 109.5 . . ?
H16A C16 H16B 109.5 . . ?
C15 C16 H16C 109.5 . . ?
H16A C16 H16C 109.5 . . ?
H16B C16 H16C 109.5 . . ?
C15 C17 H17A 109.5 . . ?
C15 C17 H17B 109.5 . . ?
H17A C17 H17B 109.5 . . ?
C15 C17 H17C 109.5 . . ?
H17A C17 H17C 109.5 . . ?
H17B C17 H17C 109.5 . . ?
C15 C18 H18A 109.5 . . ?
C15 C18 H18B 109.5 . . ?
H18A C18 H18B 109.5 . . ?
C15 C18 H18C 109.5 . . ?
H18A C18 H18C 109.5 . . ?
H18B C18 H18C 109.5 . . ?
C20 C19 C24 122.1(11) . . ?
C20 C19 C14 123.2(11) . . ?
C24 C19 C14 114.7(11) . . ?
C19 C20 C21 118.6(13) . . ?
C19 C20 H20 120.7 . . ?
C21 C20 H20 120.7 . . ?
C22 C21 C20 120.1(13) . . ?
C22 C21 H21 120.0 . . ?
C20 C21 H21 120.0 . . ?
C21 C22 C23 120.8(12) . . ?
C21 C22 H22 119.6 . . ?
C23 C22 H22 119.6 . . ?
C24 C23 C22 120.5(14) . . ?
C24 C23 H23 119.7 . . ?
C22 C23 H23 119.7 . . ?
C23 C24 C19 117.9(12) . . ?
C23 C24 Pt1 129.3(11) . . ?
C19 C24 Pt1 112.6(9) . . ?
O1 C25 C1 110.0(10) . . ?
O1 C25 H25A 109.7 . . ?
C1 C25 H25A 109.7 . . ?
O1 C25 H25B 109.7 . . ?
C1 C25 H25B 109.7 . . ?
H25A C25 H25B 108.2 . . ?
O1 C26 C31 111.5(11) . . ?
O1 C26 C27 106.8(10) . . ?
C31 C26 C27 112.2(10) . . ?
O1 C26 H26 108.7 . . ?
C31 C26 H26 108.7 . . ?
C27 C26 H26 108.7 . . ?
C32 C27 C26 113.5(10) . . ?
C32 C27 C28 113.9(11) . . ?
C26 C27 C28 107.7(10) . . ?
C32 C27 H27 107.1 . . ?
C26 C27 H27 107.1 . . ?
C28 C27 H27 107.1 . . ?
C29 C28 C27 113.1(11) . . ?
C29 C28 H28A 109.0 . . ?
C27 C28 H28A 109.0 . . ?
C29 C28 H28B 109.0 . . ?
C27 C28 H28B 109.0 . . ?
H28A C28 H28B 107.8 . . ?
C28 C29 C30 111.9(11) . . ?
C28 C29 H29A 109.2 . . ?
C30 C29 H29A 109.2 . . ?
C28 C29 H29B 109.2 . . ?
C30 C29 H29B 109.2 . . ?
H29A C29 H29B 107.9 . . ?
C35 C30 C31 110.9(12) . . ?
C35 C30 C29 113.3(11) . . ?
C31 C30 C29 109.5(11) . . ?
C35 C30 H30 107.7 . . ?
C31 C30 H30 107.7 . . ?
C29 C30 H30 107.7 . . ?
C26 C31 C30 111.9(11) . . ?
C26 C31 H31A 109.2 . . ?
C30 C31 H31A 109.2 . . ?
C26 C31 H31B 109.2 . . ?
C30 C31 H31B 109.2 . . ?
H31A C31 H31B 107.9 . . ?
C33 C32 C27 114.2(12) . . ?
C33 C32 C34 109.3(13) . . ?
C27 C32 C34 111.8(12) . . ?
C33 C32 H32 107.1 . . ?
C27 C32 H32 107.1 . . ?
C34 C32 H32 107.1 . . ?
C32 C33 H33A 109.5 . . ?
C32 C33 H33B 109.5 . . ?
H33A C33 H33B 109.5 . . ?
C32 C33 H33C 109.5 . . ?
H33A C33 H33C 109.5 . . ?
H33B C33 H33C 109.5 . . ?
C32 C34 H34A 109.5 . . ?
C32 C34 H34B 109.5 . . ?
H34A C34 H34B 109.5 . . ?
C32 C34 H34C 109.5 . . ?
H34A C34 H34C 109.5 . . ?
H34B C34 H34C 109.5 . . ?
C30 C35 H35A 109.5 . . ?
C30 C35 H35B 109.5 . . ?
H35A C35 H35B 109.5 . . ?
C30 C35 H35C 109.5 . . ?
H35A C35 H35C 109.5 . . ?
H35B C35 H35C 109.5 . . ?
N4 Pt2 C59 81.8(5) . . ?
N4 Pt2 N3 79.0(4) . . ?
C59 Pt2 N3 160.3(5) . . ?
N4 Pt2 Cl2 174.5(3) . . ?
C59 Pt2 Cl2 94.3(4) . . ?
N3 Pt2 Cl2 105.1(3) . . ?
C61 O2 C60 112.2(10) . . ?
C36 N3 C40 116.8(10) . . ?
C36 N3 Pt2 133.4(8) . . ?
C40 N3 Pt2 109.5(7) . . ?
C45 N4 C49 118.0(9) . . ?
C45 N4 Pt2 122.2(7) . . ?
C49 N4 Pt2 119.8(7) . . ?
N3 C36 C37 121.8(11) . . ?
N3 C36 C60 116.1(10) . . ?
C37 C36 C60 122.1(11) . . ?
C38 C37 C36 121.7(12) . . ?
C38 C37 H37 119.1 . . ?
C36 C37 H37 119.1 . . ?
C37 C38 C39 116.3(11) . . ?
C37 C38 C41 122.9(12) . . ?
C39 C38 C41 120.8(11) . . ?
C38 C39 C40 121.2(11) . . ?
C38 C39 H39 119.4 . . ?
C40 C39 H39 119.4 . . ?
N3 C40 C39 122.0(10) . . ?
N3 C40 C45 118.0(9) . . ?
C39 C40 C45 119.8(10) . . ?
C44 C41 C42 110.0(12) . . ?
C44 C41 C38 111.8(10) . . ?
C42 C41 C38 106.2(10) . . ?
C44 C41 C43 110.5(11) . . ?
C42 C41 C43 109.6(11) . . ?
C38 C41 C43 108.7(11) . . ?
C41 C42 H42A 109.5 . . ?
C41 C42 H42B 109.5 . . ?
H42A C42 H42B 109.5 . . ?
C41 C42 H42C 109.5 . . ?
H42A C42 H42C 109.5 . . ?
H42B C42 H42C 109.5 . . ?
C41 C43 H43A 109.5 . . ?
C41 C43 H43B 109.5 . . ?
H43A C43 H43B 109.5 . . ?
C41 C43 H43C 109.5 . . ?
H43A C43 H43C 109.5 . . ?
H43B C43 H43C 109.5 . . ?
C41 C44 H44A 109.5 . . ?
C41 C44 H44B 109.5 . . ?
H44A C44 H44B 109.5 . . ?
C41 C44 H44C 109.5 . . ?
H44A C44 H44C 109.5 . . ?
H44B C44 H44C 109.5 . . ?
C46 C45 N4 124.3(11) . . ?
C46 C45 C40 123.9(11) . . ?
N4 C45 C40 111.0(8) . . ?
C45 C46 C47 117.5(11) . . ?
C45 C46 H46 121.2 . . ?
C47 C46 H46 121.2 . . ?
C48 C47 C46 117.9(9) . . ?
C48 C47 C50 123.9(10) . . ?
C46 C47 C50 117.9(9) . . ?
C49 C48 C47 120.5(10) . . ?
C49 C48 H48 119.8 . . ?
C47 C48 H48 119.8 . . ?
C48 C49 N4 121.4(10) . . ?
C48 C49 C54 127.7(10) . . ?
N4 C49 C54 110.8(9) . . ?
C47 C50 C53 112.3(10) . . ?
C47 C50 C52 109.5(10) . . ?
C53 C50 C52 108.6(11) . . ?
C47 C50 C51 107.3(10) . . ?
C53 C50 C51 108.4(11) . . ?
C52 C50 C51 110.7(10) . . ?
C50 C51 H51A 109.5 . . ?
C50 C51 H51B 109.5 . . ?
H51A C51 H51B 109.5 . . ?
C50 C51 H51C 109.5 . . ?
H51A C51 H51C 109.5 . . ?
H51B C51 H51C 109.5 . . ?
C50 C52 H52A 109.5 . . ?
C50 C52 H52B 109.5 . . ?
H52A C52 H52B 109.5 . . ?
C50 C52 H52C 109.5 . . ?
H52A C52 H52C 109.5 . . ?
H52B C52 H52C 109.5 . . ?
C50 C53 H53A 109.5 . . ?
C50 C53 H53B 109.5 . . ?
H53A C53 H53B 109.5 . . ?
C50 C53 H53C 109.5 . . ?
H53A C53 H53C 109.5 . . ?
H53B C53 H53C 109.5 . . ?
C55 C54 C59 121.8(11) . . ?
C55 C54 C49 123.5(11) . . ?
C59 C54 C49 114.7(10) . . ?
C54 C55 C56 120.0(13) . . ?
C54 C55 H55 120.0 . . ?
C56 C55 H55 120.0 . . ?
C57 C56 C55 119.7(12) . . ?
C57 C56 H56 120.2 . . ?
C55 C56 H56 120.2 . . ?
C56 C57 C58 121.2(11) . . ?
C56 C57 H57 119.4 . . ?
C58 C57 H57 119.4 . . ?
C57 C58 C59 120.6(12) . . ?
C57 C58 H58 119.7 . . ?
C59 C58 H58 119.7 . . ?
C58 C59 C54 116.6(11) . . ?
C58 C59 Pt2 130.3(10) . . ?
C54 C59 Pt2 113.0(8) . . ?
O2 C60 C36 105.9(10) . . ?
O2 C60 H60A 110.5 . . ?
C36 C60 H60A 110.5 . . ?
O2 C60 H60B 110.5 . . ?
C36 C60 H60B 110.5 . . ?
H60A C60 H60B 108.7 . . ?
O2 C61 C66 113.6(13) . . ?
O2 C61 C62 104.7(11) . . ?
C66 C61 C62 111.5(12) . . ?
O2 C61 H61 109.0 . . ?
C66 C61 H61 109.0 . . ?
C62 C61 H61 109.0 . . ?
C61 C62 C67 114.1(12) . . ?
C61 C62 C63 109.1(13) . . ?
C67 C62 C63 113.3(14) . . ?
C61 C62 H62 106.6 . . ?
C67 C62 H62 106.6 . . ?
C63 C62 H62 106.6 . . ?
C64 C63 C62 112.5(15) . . ?
C64 C63 H63A 109.1 . . ?
C62 C63 H63A 109.1 . . ?
C64 C63 H63B 109.1 . . ?
C62 C63 H63B 109.1 . . ?
H63A C63 H63B 107.8 . . ?
C63 C64 C65 112.1(14) . . ?
C63 C64 H64A 109.2 . . ?
C65 C64 H64A 109.2 . . ?
C63 C64 H64B 109.2 . . ?
C65 C64 H64B 109.2 . . ?
H64A C64 H64B 107.9 . . ?
C66 C65 C70 111.3(14) . . ?
C66 C65 C64 109.3(13) . . ?
C70 C65 C64 111.6(13) . . ?
C66 C65 H65 108.2 . . ?
C70 C65 H65 108.2 . . ?
C64 C65 H65 108.2 . . ?
C65 C66 C61 113.3(13) . . ?
C65 C66 H66A 108.9 . . ?
C61 C66 H66A 108.9 . . ?
C65 C66 H66B 108.9 . . ?
C61 C66 H66B 108.9 . . ?
H66A C66 H66B 107.7 . . ?
C68 C67 C62 111.6(15) . . ?
C68 C67 C69 110.8(19) . . ?
C62 C67 C69 113.6(16) . . ?
C68 C67 H67 106.8 . . ?
C62 C67 H67 106.8 . . ?
C69 C67 H67 106.8 . . ?
C67 C68 H68A 109.5 . . ?
C67 C68 H68B 109.5 . . ?
H68A C68 H68B 109.5 . . ?
C67 C68 H68C 109.5 . . ?
H68A C68 H68C 109.5 . . ?
H68B C68 H68C 109.5 . . ?
C67 C69 H69A 109.5 . . ?
C67 C69 H69B 109.5 . . ?
H69A C69 H69B 109.5 . . ?
C67 C69 H69C 109.5 . . ?
H69A C69 H69C 109.5 . . ?
H69B C69 H69C 109.5 . . ?
C65 C70 H70A 109.5 . . ?
C65 C70 H70B 109.5 . . ?
H70A C70 H70B 109.5 . . ?
C65 C70 H70C 109.5 . . ?
H70A C70 H70C 109.5 . . ?
H70B C70 H70C 109.5 . . ?

loop_
_geom_bond_atom_site_label_1
_geom_bond_atom_site_label_2
_geom_bond_distance
_geom_bond_site_symmetry_2
_geom_bond_publ_flag
Pt1 N2 1.989(9) . ?
Pt1 C24 2.012(11) . ?
Pt1 N1 2.182(9) . ?
Pt1 Cl1 2.299(3) . ?
O1 C25 1.422(15) . ?
O1 C26 1.439(14) . ?
N1 C1 1.346(15) . ?
N1 C5 1.365(14) . ?
N2 C10 1.322(14) . ?
N2 C14 1.336(14) . ?
C1 C2 1.395(17) . ?
C1 C25 1.493(17) . ?
C2 C3 1.392(18) . ?
C2 H2 0.9500 . ?
C3 C4 1.382(18) . ?
C3 C6 1.552(17) . ?
C4 C5 1.404(16) . ?
C4 H4 0.9500 . ?
C5 C10 1.434(14) . ?
C6 C7 1.49(2) . ?
C6 C9 1.53(2) . ?
C6 C8 1.55(2) . ?
C7 H7A 0.9800 . ?
C7 H7B 0.9800 . ?
C7 H7C 0.9800 . ?
C8 H8A 0.9800 . ?
C8 H8B 0.9800 . ?
C8 H8C 0.9800 . ?
C9 H9A 0.9800 . ?
C9 H9B 0.9800 . ?
C9 H9C 0.9800 . ?
C10 C11 1.429(13) . ?
C11 C12 1.348(19) . ?
C11 H11 0.9500 . ?
C12 C13 1.390(16) . ?
C12 C15 1.547(17) . ?
C13 C14 1.369(16) . ?
C13 H13 0.9500 . ?
C14 C19 1.483(15) . ?
C15 C18 1.531(19) . ?
C15 C17 1.542(19) . ?
C15 C16 1.55(2) . ?
C16 H16A 0.9800 . ?
C16 H16B 0.9800 . ?
C16 H16C 0.9800 . ?
C17 H17A 0.9800 . ?
C17 H17B 0.9800 . ?
C17 H17C 0.9800 . ?
C18 H18A 0.9800 . ?
C18 H18B 0.9800 . ?
C18 H18C 0.9800 . ?
C19 C20 1.389(19) . ?
C19 C24 1.407(17) . ?
C20 C21 1.392(16) . ?
C20 H20 0.9500 . ?
C21 C22 1.38(2) . ?
C21 H21 0.9500 . ?
C22 C23 1.39(2) . ?
C22 H22 0.9500 . ?
C23 C24 1.383(17) . ?
C23 H23 0.9500 . ?
C25 H25A 0.9900 . ?
C25 H25B 0.9900 . ?
C26 C31 1.534(18) . ?
C26 C27 1.534(16) . ?
C26 H26 1.0000 . ?
C27 C32 1.529(18) . ?
C27 C28 1.554(16) . ?
C27 H27 1.0000 . ?
C28 C29 1.491(19) . ?
C28 H28A 0.9900 . ?
C28 H28B 0.9900 . ?
C29 C30 1.536(17) . ?
C29 H29A 0.9900 . ?
C29 H29B 0.9900 . ?
C30 C35 1.50(2) . ?
C30 C31 1.534(18) . ?
C30 H30 1.0000 . ?
C31 H31A 0.9900 . ?
C31 H31B 0.9900 . ?
C32 C33 1.53(2) . ?
C32 C34 1.55(2) . ?
C32 H32 1.0000 . ?
C33 H33A 0.9800 . ?
C33 H33B 0.9800 . ?
C33 H33C 0.9800 . ?
C34 H34A 0.9800 . ?
C34 H34B 0.9800 . ?
C34 H34C 0.9800 . ?
C35 H35A 0.9800 . ?
C35 H35B 0.9800 . ?
C35 H35C 0.9800 . ?
Pt2 N4 1.931(9) . ?
Pt2 C59 1.995(13) . ?
Pt2 N3 2.185(9) . ?
Pt2 Cl2 2.317(3) . ?
O2 C61 1.413(17) . ?
O2 C60 1.451(15) . ?
N3 C36 1.365(15) . ?
N3 C40 1.372(14) . ?
N4 C45 1.367(13) . ?
N4 C49 1.378(13) . ?
C36 C37 1.405(18) . ?
C36 C60 1.492(17) . ?
C37 C38 1.373(19) . ?
C37 H37 0.9500 . ?
C38 C39 1.390(17) . ?
C38 C41 1.543(18) . ?
C39 C40 1.399(16) . ?
C39 H39 0.9500 . ?
C40 C45 1.490(15) . ?
C41 C44 1.523(19) . ?
C41 C42 1.538(17) . ?
C41 C43 1.551(17) . ?
C42 H42A 0.9800 . ?
C42 H42B 0.9800 . ?
C42 H42C 0.9800 . ?
C43 H43A 0.9800 . ?
C43 H43B 0.9800 . ?
C43 H43C 0.9800 . ?
C44 H44A 0.9800 . ?
C44 H44B 0.9800 . ?
C44 H44C 0.9800 . ?
C45 C46 1.348(12) . ?
C46 C47 1.452(18) . ?
C46 H46 0.9500 . ?
C47 C48 1.402(14) . ?
C47 C50 1.518(16) . ?
C48 C49 1.367(15) . ?
C48 H48 0.9500 . ?
C49 C54 1.481(14) . ?
C50 C53 1.539(18) . ?
C50 C52 1.540(17) . ?
C50 C51 1.54(2) . ?
C51 H51A 0.9800 . ?
C51 H51B 0.9800 . ?
C51 H51C 0.9800 . ?
C52 H52A 0.9800 . ?
C52 H52B 0.9800 . ?
C52 H52C 0.9800 . ?
C53 H53A 0.9800 . ?
C53 H53B 0.9800 . ?
C53 H53C 0.9800 . ?
C54 C55 1.376(17) . ?
C54 C59 1.435(18) . ?
C55 C56 1.389(16) . ?
C55 H55 0.9500 . ?
C56 C57 1.380(18) . ?
C56 H56 0.9500 . ?
C57 C58 1.398(18) . ?
C57 H57 0.9500 . ?
C58 C59 1.403(17) . ?
C58 H58 0.9500 . ?
C60 H60A 0.9900 . ?
C60 H60B 0.9900 . ?
C61 C66 1.52(2) . ?
C61 C62 1.536(18) . ?
C61 H61 1.0000 . ?
C62 C67 1.55(2) . ?
C62 C63 1.56(2) . ?
C62 H62 1.0000 . ?
C63 C64 1.53(3) . ?
C63 H63A 0.9900 . ?
C63 H63B 0.9900 . ?
C64 C65 1.53(2) . ?
C64 H64A 0.9900 . ?
C64 H64B 0.9900 . ?
C65 C66 1.52(2) . ?
C65 C70 1.52(2) . ?
C65 H65 1.0000 . ?
C66 H66A 0.9900 . ?
C66 H66B 0.9900 . ?
C67 C68 1.51(2) . ?
C67 C69 1.56(3) . ?
C67 H67 1.0000 . ?
C68 H68A 0.9800 . ?
C68 H68B 0.9800 . ?
C68 H68C 0.9800 . ?
C69 H69A 0.9800 . ?
C69 H69B 0.9800 . ?
C69 H69C 0.9800 . ?
C70 H70A 0.9800 . ?
C70 H70B 0.9800 . ?
C70 H70C 0.9800 . ?

loop_
_geom_torsion_atom_site_label_1
_geom_torsion_atom_site_label_2
_geom_torsion_atom_site_label_3
_geom_torsion_atom_site_label_4
_geom_torsion
_geom_torsion_site_symmetry_1
_geom_torsion_site_symmetry_2
_geom_torsion_site_symmetry_3
_geom_torsion_site_symmetry_4
_geom_torsion_publ_flag
C5 N1 C1 C2 1.9(16) . . . . ?
Pt1 N1 C1 C2 171.0(9) . . . . ?
C5 N1 C1 C25 -176.2(10) . . . . ?
Pt1 N1 C1 C25 -7.1(16) . . . . ?
N1 C1 C2 C3 -2(2) . . . . ?
C25 C1 C2 C3 176.4(12) . . . . ?
C1 C2 C3 C4 0.9(19) . . . . ?
C1 C2 C3 C6 -174.0(12) . . . . ?
C2 C3 C4 C5 -0.7(18) . . . . ?
C6 C3 C4 C5 174.1(11) . . . . ?
C1 N1 C5 C4 -1.7(16) . . . . ?
Pt1 N1 C5 C4 -173.2(9) . . . . ?
C1 N1 C5 C10 172.1(10) . . . . ?
Pt1 N1 C5 C10 0.6(11) . . . . ?
C3 C4 C5 N1 1.1(18) . . . . ?
C3 C4 C5 C10 -172.4(11) . . . . ?
C4 C3 C6 C7 23.2(19) . . . . ?
C2 C3 C6 C7 -162.3(14) . . . . ?
C4 C3 C6 C9 145.9(13) . . . . ?
C2 C3 C6 C9 -39.6(17) . . . . ?
C4 C3 C6 C8 -96.3(15) . . . . ?
C2 C3 C6 C8 78.2(16) . . . . ?
C14 N2 C10 C11 -3.3(17) . . . . ?
Pt1 N2 C10 C11 179.1(9) . . . . ?
C14 N2 C10 C5 -176.5(10) . . . . ?
Pt1 N2 C10 C5 5.9(13) . . . . ?
N1 C5 C10 N2 -4.1(15) . . . . ?
C4 C5 C10 N2 169.8(10) . . . . ?
N1 C5 C10 C11 -176.3(11) . . . . ?
C4 C5 C10 C11 -2.4(18) . . . . ?
N2 C10 C11 C12 0.5(19) . . . . ?
C5 C10 C11 C12 172.9(13) . . . . ?
C10 C11 C12 C13 1(2) . . . . ?
C10 C11 C12 C15 -174.4(12) . . . . ?
C11 C12 C13 C14 0.7(19) . . . . ?
C15 C12 C13 C14 175.5(11) . . . . ?
C10 N2 C14 C13 4.7(17) . . . . ?
Pt1 N2 C14 C13 -177.7(8) . . . . ?
C10 N2 C14 C19 -179.0(10) . . . . ?
Pt1 N2 C14 C19 -1.4(13) . . . . ?
C12 C13 C14 N2 -3.1(17) . . . . ?
C12 C13 C14 C19 -178.9(12) . . . . ?
C11 C12 C15 C18 176.1(13) . . . . ?
C13 C12 C15 C18 1.4(18) . . . . ?
C11 C12 C15 C17 -61.9(16) . . . . ?
C13 C12 C15 C17 123.5(13) . . . . ?
C11 C12 C15 C16 56.3(15) . . . . ?
C13 C12 C15 C16 -118.4(13) . . . . ?
N2 C14 C19 C20 -178.5(12) . . . . ?
C13 C14 C19 C20 -3(2) . . . . ?
N2 C14 C19 C24 0.1(15) . . . . ?
C13 C14 C19 C24 176.0(12) . . . . ?
C24 C19 C20 C21 -2(2) . . . . ?
C14 C19 C20 C21 176.4(12) . . . . ?
C19 C20 C21 C22 0(2) . . . . ?
C20 C21 C22 C23 2(2) . . . . ?
C21 C22 C23 C24 -1(2) . . . . ?
C22 C23 C24 C19 -1.4(18) . . . . ?
C22 C23 C24 Pt1 -177.5(9) . . . . ?
C20 C19 C24 C23 3.1(18) . . . . ?
C14 C19 C24 C23 -175.6(11) . . . . ?
C20 C19 C24 Pt1 179.8(10) . . . . ?
C14 C19 C24 Pt1 1.1(13) . . . . ?
C26 O1 C25 C1 -129.1(11) . . . . ?
N1 C1 C25 O1 164.6(10) . . . . ?
C2 C1 C25 O1 -13.6(17) . . . . ?
C25 O1 C26 C31 -75.5(14) . . . . ?
C25 O1 C26 C27 161.6(11) . . . . ?
O1 C26 C27 C32 -55.4(14) . . . . ?
C31 C26 C27 C32 -177.9(11) . . . . ?
O1 C26 C27 C28 177.6(10) . . . . ?
C31 C26 C27 C28 55.1(14) . . . . ?
C32 C27 C28 C29 176.9(11) . . . . ?
C26 C27 C28 C29 -56.3(14) . . . . ?
C27 C28 C29 C30 57.7(15) . . . . ?
C28 C29 C30 C35 -179.3(12) . . . . ?
C28 C29 C30 C31 -55.0(15) . . . . ?
O1 C26 C31 C30 -176.6(10) . . . . ?
C27 C26 C31 C30 -56.8(14) . . . . ?
C35 C30 C31 C26 -179.9(11) . . . . ?
C29 C30 C31 C26 54.3(15) . . . . ?
C26 C27 C32 C33 -63.1(16) . . . . ?
C28 C27 C32 C33 60.6(16) . . . . ?
C26 C27 C32 C34 172.1(12) . . . . ?
C28 C27 C32 C34 -64.2(16) . . . . ?
C40 N3 C36 C37 -3.4(17) . . . . ?
Pt2 N3 C36 C37 -175.9(9) . . . . ?
C40 N3 C36 C60 175.9(11) . . . . ?
Pt2 N3 C36 C60 3.3(17) . . . . ?
N3 C36 C37 C38 4(2) . . . . ?
C60 C36 C37 C38 -175.3(13) . . . . ?
C36 C37 C38 C39 -3.7(19) . . . . ?
C36 C37 C38 C41 173.3(12) . . . . ?
C37 C38 C39 C40 3.4(17) . . . . ?
C41 C38 C39 C40 -173.7(11) . . . . ?
C36 N3 C40 C39 3.1(16) . . . . ?
Pt2 N3 C40 C39 177.4(9) . . . . ?
C36 N3 C40 C45 -172.0(10) . . . . ?
Pt2 N3 C40 C45 2.2(12) . . . . ?
C38 C39 C40 N3 -3.3(18) . . . . ?
C38 C39 C40 C45 171.8(10) . . . . ?
C37 C38 C41 C44 156.4(13) . . . . ?
C39 C38 C41 C44 -26.7(16) . . . . ?
C37 C38 C41 C42 -83.7(15) . . . . ?
C39 C38 C41 C42 93.3(14) . . . . ?
C37 C38 C41 C43 34.1(16) . . . . ?
C39 C38 C41 C43 -148.9(11) . . . . ?
C49 N4 C45 C46 5.6(17) . . . . ?
Pt2 N4 C45 C46 -174.4(10) . . . . ?
C49 N4 C45 C40 175.6(9) . . . . ?
Pt2 N4 C45 C40 -4.4(12) . . . . ?
N3 C40 C45 C46 171.0(11) . . . . ?
C39 C40 C45 C46 -4.3(17) . . . . ?
N3 C40 C45 N4 0.9(14) . . . . ?
C39 C40 C45 N4 -174.3(10) . . . . ?
N4 C45 C46 C47 -7.5(18) . . . . ?
C40 C45 C46 C47 -176.2(10) . . . . ?
C45 C46 C47 C48 6.5(17) . . . . ?
C45 C46 C47 C50 -179.5(11) . . . . ?
C46 C47 C48 C49 -4.1(16) . . . . ?
C50 C47 C48 C49 -177.7(10) . . . . ?
C47 C48 C49 N4 2.3(16) . . . . ?
C47 C48 C49 C54 179.1(11) . . . . ?
C45 N4 C49 C48 -2.7(15) . . . . ?
Pt2 N4 C49 C48 177.3(8) . . . . ?
C45 N4 C49 C54 180.0(9) . . . . ?
Pt2 N4 C49 C54 0.0(12) . . . . ?
C48 C47 C50 C53 2.9(16) . . . . ?
C46 C47 C50 C53 -170.7(11) . . . . ?
C48 C47 C50 C52 -117.9(12) . . . . ?
C46 C47 C50 C52 68.6(14) . . . . ?
C48 C47 C50 C51 122.0(12) . . . . ?
C46 C47 C50 C51 -51.6(13) . . . . ?
C48 C49 C54 C55 1.8(19) . . . . ?
N4 C49 C54 C55 178.9(11) . . . . ?
C48 C49 C54 C59 -177.4(11) . . . . ?
N4 C49 C54 C59 -0.3(14) . . . . ?
C59 C54 C55 C56 1.3(19) . . . . ?
C49 C54 C55 C56 -177.8(11) . . . . ?
C54 C55 C56 C57 0.2(19) . . . . ?
C55 C56 C57 C58 -2(2) . . . . ?
C56 C57 C58 C59 1.7(19) . . . . ?
C57 C58 C59 C54 -0.2(18) . . . . ?
C57 C58 C59 Pt2 176.8(10) . . . . ?
C55 C54 C59 C58 -1.3(18) . . . . ?
C49 C54 C59 C58 178.0(10) . . . . ?
C55 C54 C59 Pt2 -178.8(10) . . . . ?
C49 C54 C59 Pt2 0.4(13) . . . . ?
C61 O2 C60 C36 -163.4(12) . . . . ?
N3 C36 C60 O2 -158.1(11) . . . . ?
C37 C36 C60 O2 21.2(18) . . . . ?
C60 O2 C61 C66 -63.5(16) . . . . ?
C60 O2 C61 C62 174.6(12) . . . . ?
O2 C61 C62 C67 -54.8(18) . . . . ?
C66 C61 C62 C67 -178.0(14) . . . . ?
O2 C61 C62 C63 177.3(14) . . . . ?
C66 C61 C62 C63 54.1(19) . . . . ?
C61 C62 C63 C64 -54(2) . . . . ?
C67 C62 C63 C64 177.5(16) . . . . ?
C62 C63 C64 C65 56(2) . . . . ?
C63 C64 C65 C66 -55(2) . . . . ?
C63 C64 C65 C70 -178.2(17) . . . . ?
C70 C65 C66 C61 179.5(13) . . . . ?
C64 C65 C66 C61 55.8(18) . . . . ?
O2 C61 C66 C65 -175.2(12) . . . . ?
C62 C61 C66 C65 -57.3(18) . . . . ?
C61 C62 C67 C68 173.8(17) . . . . ?
C63 C62 C67 C68 -61(2) . . . . ?
C61 C62 C67 C69 -60(2) . . . . ?
C63 C62 C67 C69 66(2) . . . . ?
